data_4062850
_journal_name_full Organometallics
_journal_year 2004
_chemical_formula_sum 'C23 H26 Cd Cl2 F10 N4 O Pt'
_chemical_formula_weight 942.87
_space_group_IT_number 2
_symmetry_cell_setting triclinic
_symmetry_space_group_name_Hall '-P 1'
_symmetry_space_group_name_H-M 'P -1'
_cell_angle_alpha 79.633(3)
_cell_angle_beta 81.820(3)
_cell_angle_gamma 74.375(3)
_cell_formula_units_Z 2
_cell_length_a 9.7955(14)
_cell_length_b 12.1984(18)
_cell_length_c 12.6514(18)
_cell_measurement_temperature 100(2)
_cell_volume 1425.0(4)
_diffrn_ambient_temperature 100(2)
_exptl_crystal_density_diffrn 2.197
_cod_depositor_comments
;
The following automatic conversions were performed:
'_symmetry_cell_setting' value 'Triclinic' changed to 'triclinic'
according to '/home/saulius/struct/CIF-dictionaries/cif_core.dic'
dictionary named 'cif_core.dic' version 2.4.1 from 2010-06-29.

Automatic conversion script
Id: cif_fix_enum 1527 2010-12-29 10:47:43Z saulius 
;
_cod_database_code 4062850

loop_
_symmetry_equiv_pos_as_xyz
'x, y, z'
'-x, -y, -z'

loop_
_atom_site_label
_atom_site_type_symbol
_atom_site_fract_x
_atom_site_fract_y
_atom_site_fract_z
_atom_site_U_iso_or_equiv
_atom_site_adp_type
_atom_site_occupancy
_atom_site_symmetry_multiplicity
_atom_site_calc_flag
_atom_site_refinement_flags
_atom_site_disorder_assembly
_atom_site_disorder_group
Pt Pt 0.12981(3) 0.65950(3) 0.28170(2) 0.02031(13) Uani 1 1 d . . .
Cd Cd 0.08990(9) 0.57973(6) 0.58741(5) 0.0405(2) Uani 1 1 d D . .
Cl1 Cl -0.0716(2) 0.63450(17) 0.40704(16) 0.0244(4) Uani 1 1 d . . .
Cl2 Cl 0.2753(2) 0.50152(19) 0.38823(17) 0.0311(5) Uani 1 1 d . . .
F1 F -0.0305(6) 0.6859(4) 0.0703(4) 0.0322(12) Uani 1 1 d . . .
F2 F -0.1760(6) 0.8712(5) -0.0486(4) 0.0405(13) Uani 1 1 d . . .
F3 F -0.2270(6) 1.0818(5) 0.0096(5) 0.0417(14) Uani 1 1 d . . .
F4 F -0.1209(6) 1.1070(4) 0.1881(5) 0.0438(14) Uani 1 1 d . . .
F5 F 0.0348(6) 0.9239(5) 0.3065(4) 0.0398(13) Uani 1 1 d . . .
F6 F 0.3531(6) 0.8068(6) 0.2783(4) 0.0474(16) Uani 1 1 d . . .
F7 F 0.5576(7) 0.8547(6) 0.1297(5) 0.0582(18) Uani 1 1 d . . .
F8 F 0.6145(6) 0.7597(5) -0.0561(5) 0.0487(15) Uani 1 1 d . . .
F9 F 0.4620(6) 0.6158(5) -0.0890(4) 0.0461(15) Uani 1 1 d . . .
F10 F 0.2591(6) 0.5638(5) 0.0608(4) 0.0373(13) Uani 1 1 d . . .
C1 C 0.0096(8) 0.7941(7) 0.1950(6) 0.0220(18) Uani 1 1 d . . .
C2 C -0.0490(9) 0.7881(7) 0.1038(7) 0.0242(18) Uani 1 1 d . . .
C3 C -0.1268(9) 0.8838(8) 0.0397(7) 0.029(2) Uani 1 1 d . . .
C4 C -0.1514(9) 0.9901(7) 0.0718(7) 0.029(2) Uani 1 1 d . . .
C5 C -0.0976(9) 1.0011(7) 0.1601(7) 0.0271(19) Uani 1 1 d . . .
C6 C -0.0172(9) 0.9058(8) 0.2200(7) 0.0269(19) Uani 1 1 d . . .
C7 C 0.2937(8) 0.6839(7) 0.1772(7) 0.0221(18) Uani 1 1 d . . .
C8 C 0.3762(9) 0.7559(8) 0.1881(7) 0.031(2) Uani 1 1 d . . .
C9 C 0.4826(10) 0.7820(9) 0.1118(8) 0.035(2) Uani 1 1 d . . .
C10 C 0.5132(9) 0.7350(8) 0.0197(7) 0.030(2) Uani 1 1 d . . .
C11 C 0.4358(9) 0.6609(7) 0.0054(7) 0.0266(19) Uani 1 1 d . . .
C12 C 0.3302(9) 0.6373(7) 0.0817(7) 0.029(2) Uani 1 1 d . . .
N1 N 0.0099(11) 0.5502(9) 0.7777(7) 0.0335(12) Uani 0.75 1 d PD A 1
H1 H -0.0116 0.4789 0.7930 0.040 Uiso 0.75 1 calc PR A 1
N2 N 0.2973(10) 0.5267(9) 0.6729(8) 0.0335(12) Uani 0.75 1 d PD A 1
H2 H 0.3639 0.4719 0.6373 0.040 Uiso 0.75 1 calc PR A 1
N3 N 0.1860(11) 0.7358(8) 0.5195(8) 0.0335(12) Uani 0.75 1 d PD A 1
H3 H 0.1868 0.7495 0.4448 0.040 Uiso 0.75 1 calc PR A 1
N4 N -0.0932(11) 0.7479(9) 0.6298(8) 0.0335(12) Uani 0.75 1 d PD A 1
H4 H -0.1782 0.7448 0.6073 0.040 Uiso 0.75 1 calc PR A 1
C13 C 0.1294(16) 0.5427(11) 0.8380(9) 0.037(3) Uani 0.75 1 d P A 1
H13A H 0.1123 0.5025 0.9120 0.045 Uiso 0.75 1 calc PR A 1
H13B H 0.1335 0.6216 0.8440 0.045 Uiso 0.75 1 calc PR A 1
C15 C 0.3503(13) 0.6285(12) 0.6607(13) 0.042(3) Uani 0.75 1 d P A 1
H15A H 0.4498 0.6050 0.6795 0.051 Uiso 0.75 1 calc PR A 1
H15B H 0.2932 0.6787 0.7129 0.051 Uiso 0.75 1 calc PR A 1
C17 C 0.1056(12) 0.8387(10) 0.5627(9) 0.028(3) Uani 0.75 1 d P A 1
H17A H 0.1260 0.8342 0.6380 0.034 Uiso 0.75 1 calc PR A 1
H17B H 0.1320 0.9072 0.5191 0.034 Uiso 0.75 1 calc PR A 1
C19 C -0.1147(14) 0.7529(12) 0.7461(10) 0.039(3) Uani 0.75 1 d P A 1
H19A H -0.2064 0.8078 0.7644 0.046 Uiso 0.75 1 calc PR A 1
H19B H -0.0369 0.7788 0.7682 0.046 Uiso 0.75 1 calc PR A 1
N1' N 0.1219(17) 0.504(2) 0.7695(13) 0.054(5) Uani 0.25 1 d PD A 2
H1' H 0.0915 0.4362 0.7874 0.065 Uiso 0.25 1 calc PR A 2
N2' N 0.326(2) 0.5849(18) 0.614(2) 0.054(5) Uani 0.25 1 d PD A 2
H2' H 0.3911 0.5247 0.5840 0.065 Uiso 0.25 1 calc PR A 2
N3' N 0.1025(17) 0.7728(12) 0.527(3) 0.054(5) Uani 0.25 1 d PD A 2
H3' H 0.1092 0.7810 0.4520 0.065 Uiso 0.25 1 calc PR A 2
N4' N -0.113(2) 0.676(2) 0.6843(10) 0.054(5) Uani 0.25 1 d PD A 2
H4' H -0.1968 0.6791 0.6561 0.065 Uiso 0.25 1 calc PR A 2
C13' C 0.033(2) 0.591(4) 0.837(3) 0.048(6) Uani 0.25 1 d PD A 2
H13C H 0.0764 0.6569 0.8286 0.058 Uiso 0.25 1 calc PR A 2
H13D H 0.0293 0.5564 0.9139 0.058 Uiso 0.25 1 calc PR A 2
C15' C 0.345(4) 0.573(3) 0.731(2) 0.048(6) Uani 0.25 1 d PD A 2
H15C H 0.2985 0.6456 0.7597 0.058 Uiso 0.25 1 calc PR A 2
H15D H 0.4476 0.5517 0.7421 0.058 Uiso 0.25 1 calc PR A 2
C17' C 0.231(2) 0.8052(18) 0.552(3) 0.048(6) Uani 0.25 1 d PD A 2
H17C H 0.2542 0.8676 0.4963 0.058 Uiso 0.25 1 calc PR A 2
H17D H 0.2142 0.8308 0.6234 0.058 Uiso 0.25 1 calc PR A 2
C19' C -0.079(5) 0.790(3) 0.6706(15) 0.048(6) Uani 0.25 1 d PD A 2
H19C H -0.1621 0.8440 0.7038 0.058 Uiso 0.25 1 calc PR A 2
H19D H 0.0018 0.7814 0.7131 0.058 Uiso 0.25 1 calc PR A 2
C14 C 0.2759(14) 0.4784(9) 0.7855(8) 0.056(4) Uani 1 1 d D . .
H14A H 0.3533 0.4851 0.8246 0.067 Uiso 1 1 calc R A 1
H14B H 0.2794 0.3957 0.7912 0.067 Uiso 1 1 calc R A 1
C16 C 0.3467(12) 0.6969(9) 0.5503(9) 0.048(3) Uani 1 1 d D . .
H16A H 0.4082 0.6497 0.4973 0.058 Uiso 1 1 calc R A 1
H16B H 0.3831 0.7655 0.5486 0.058 Uiso 1 1 calc R A 1
C18 C -0.0424(11) 0.8471(8) 0.5593(8) 0.042(3) Uani 1 1 d D . .
H18A H -0.0600 0.8492 0.4837 0.050 Uiso 1 1 calc R A 1
H18B H -0.0991 0.9203 0.5831 0.050 Uiso 1 1 calc R A 1
C20 C -0.1154(12) 0.6330(10) 0.8034(9) 0.049(3) Uani 1 1 d D . .
H20A H -0.1283 0.6336 0.8823 0.059 Uiso 1 1 calc R A 1
H20B H -0.1976 0.6108 0.7838 0.059 Uiso 1 1 calc R A 1
O O 0.3840(8) 0.9936(10) 0.4194(7) 0.080(3) Uani 1 1 d . . .
C21 C 0.4965(12) 0.9885(12) 0.3650(10) 0.059(4) Uani 1 1 d . . .
C22 C 0.5241(15) 1.0910(13) 0.2851(12) 0.080(5) Uani 1 1 d . . .
H22A H 0.4391 1.1555 0.2868 0.120 Uiso 1 1 calc R . .
H22B H 0.5463 1.0700 0.2123 0.120 Uiso 1 1 calc R . .
H22C H 0.6047 1.1137 0.3048 0.120 Uiso 1 1 calc R . .
C23 C 0.6167(11) 0.8821(12) 0.3727(9) 0.058(3) Uani 1 1 d . . .
H23A H 0.5875 0.8218 0.4262 0.088 Uiso 1 1 calc R . .
H23B H 0.6997 0.8994 0.3947 0.088 Uiso 1 1 calc R . .
H23C H 0.6415 0.8555 0.3022 0.088 Uiso 1 1 calc R . .

loop_
_atom_site_aniso_label
_atom_site_aniso_U_11
_atom_site_aniso_U_22
_atom_site_aniso_U_33
_atom_site_aniso_U_23
_atom_site_aniso_U_13
_atom_site_aniso_U_12
Pt 0.02459(19) 0.02100(19) 0.01526(19) -0.00097(12) -0.00106(12) -0.00719(12)
Cd 0.0821(6) 0.0237(4) 0.0208(4) 0.0019(3) -0.0152(4) -0.0201(4)
Cl1 0.0315(11) 0.0212(10) 0.0197(10) -0.0020(8) 0.0017(8) -0.0077(8)
Cl2 0.0321(11) 0.0325(12) 0.0218(11) 0.0043(9) -0.0013(9) -0.0025(9)
F1 0.050(3) 0.029(3) 0.022(3) -0.004(2) -0.012(2) -0.011(2)
F2 0.050(3) 0.043(3) 0.033(3) 0.006(3) -0.020(3) -0.017(3)
F3 0.036(3) 0.033(3) 0.046(3) 0.011(3) -0.008(3) -0.001(2)
F4 0.059(4) 0.022(3) 0.047(4) -0.010(3) 0.007(3) -0.007(2)
F5 0.066(4) 0.032(3) 0.024(3) -0.007(2) -0.008(3) -0.013(3)
F6 0.053(4) 0.073(4) 0.034(3) -0.016(3) 0.004(3) -0.045(3)
F7 0.047(4) 0.091(5) 0.053(4) -0.016(4) 0.008(3) -0.048(4)
F8 0.037(3) 0.058(4) 0.046(4) 0.006(3) 0.009(3) -0.017(3)
F9 0.051(4) 0.050(4) 0.035(3) -0.014(3) 0.017(3) -0.015(3)
F10 0.043(3) 0.037(3) 0.034(3) -0.012(3) 0.012(2) -0.017(2)
C1 0.022(4) 0.022(4) 0.017(4) -0.001(3) 0.003(3) -0.001(3)
C2 0.031(5) 0.019(4) 0.024(5) 0.002(4) -0.004(4) -0.011(3)
C3 0.024(4) 0.038(5) 0.028(5) 0.002(4) -0.007(4) -0.015(4)
C4 0.024(4) 0.024(5) 0.033(5) 0.008(4) -0.001(4) -0.006(4)
C5 0.032(5) 0.021(4) 0.027(5) -0.003(4) 0.008(4) -0.010(4)
C6 0.034(5) 0.032(5) 0.015(4) -0.005(4) 0.000(4) -0.010(4)
C7 0.018(4) 0.020(4) 0.024(4) 0.006(3) 0.003(3) -0.005(3)
C8 0.030(5) 0.037(5) 0.025(5) -0.005(4) -0.002(4) -0.009(4)
C9 0.028(5) 0.042(6) 0.039(6) 0.003(5) -0.012(4) -0.017(4)
C10 0.025(5) 0.039(5) 0.024(5) 0.003(4) 0.004(4) -0.010(4)
C11 0.023(4) 0.022(4) 0.028(5) 0.001(4) 0.000(4) 0.002(3)
C12 0.026(5) 0.025(5) 0.035(5) -0.004(4) -0.004(4) -0.006(4)
N1 0.039(3) 0.038(3) 0.021(3) -0.006(3) 0.002(2) -0.007(3)
N2 0.039(3) 0.038(3) 0.021(3) -0.006(3) 0.002(2) -0.007(3)
N3 0.039(3) 0.038(3) 0.021(3) -0.006(3) 0.002(2) -0.007(3)
N4 0.039(3) 0.038(3) 0.021(3) -0.006(3) 0.002(2) -0.007(3)
C13 0.083(11) 0.028(7) 0.008(6) 0.003(5) 0.004(6) -0.032(7)
C15 0.015(6) 0.045(9) 0.060(10) 0.003(7) 0.002(6) -0.005(5)
C17 0.039(7) 0.021(6) 0.019(6) 0.008(5) 0.003(5) -0.007(5)
C19 0.036(7) 0.049(8) 0.030(7) -0.020(6) 0.005(6) -0.004(6)
N1' 0.098(17) 0.023(10) 0.043(12) 0.008(9) -0.032(12) -0.014(10)
N2' 0.098(17) 0.023(10) 0.043(12) 0.008(9) -0.032(12) -0.014(10)
N3' 0.098(17) 0.023(10) 0.043(12) 0.008(9) -0.032(12) -0.014(10)
N4' 0.098(17) 0.023(10) 0.043(12) 0.008(9) -0.032(12) -0.014(10)
C13' 0.045(13) 0.057(15) 0.032(12) -0.021(11) 0.011(10) 0.006(11)
C15' 0.045(13) 0.057(15) 0.032(12) -0.021(11) 0.011(10) 0.006(11)
C17' 0.045(13) 0.057(15) 0.032(12) -0.021(11) 0.011(10) 0.006(11)
C19' 0.045(13) 0.057(15) 0.032(12) -0.021(11) 0.011(10) 0.006(11)
C14 0.111(10) 0.023(5) 0.019(5) 0.001(4) -0.015(6) 0.009(6)
C16 0.054(7) 0.044(7) 0.049(7) -0.010(5) -0.004(5) -0.013(5)
C18 0.059(7) 0.031(5) 0.033(6) 0.000(4) -0.016(5) -0.005(5)
C20 0.064(7) 0.059(7) 0.036(6) 0.011(5) -0.018(5) -0.040(6)
O 0.028(4) 0.153(10) 0.068(6) -0.058(6) 0.014(4) -0.019(5)
C21 0.046(7) 0.088(10) 0.048(7) -0.035(7) -0.020(6) 0.000(6)
C22 0.061(9) 0.084(11) 0.079(10) -0.013(9) -0.011(8) 0.013(8)
C23 0.036(6) 0.099(10) 0.040(6) -0.022(7) 0.004(5) -0.010(6)

loop_
_geom_bond_atom_site_label_1
_geom_bond_atom_site_label_2
_geom_bond_distance
_geom_bond_site_symmetry_2
_geom_bond_publ_flag
Pt C7 1.982(8) . ?
Pt C1 1.991(8) . ?
Pt Cl2 2.386(2) . ?
Pt Cl1 2.400(2) . ?
Cd N2 2.319(9) . ?
Cd N4' 2.322(16) . ?
Cd N3 2.323(9) . ?
Cd N1' 2.355(15) . ?
Cd N3' 2.372(15) . ?
Cd N2' 2.400(16) . ?
Cd N1 2.417(9) . ?
Cd N4 2.420(9) . ?
Cd Cl1 2.655(2) 2_566 ?
Cd Cl1 2.840(2) . ?
Cl1 Cd 2.655(2) 2_566 ?
F1 C2 1.346(10) . ?
F2 C3 1.326(10) . ?
F3 C4 1.350(10) . ?
F4 C5 1.352(10) . ?
F5 C6 1.346(9) . ?
F6 C8 1.359(10) . ?
F7 C9 1.360(11) . ?
F8 C10 1.335(10) . ?
F9 C11 1.367(10) . ?
F10 C12 1.354(10) . ?
C1 C2 1.381(12) . ?
C1 C6 1.402(12) . ?
C2 C3 1.398(12) . ?
C3 C4 1.378(13) . ?
C4 C5 1.342(13) . ?
C5 C6 1.381(12) . ?
C7 C8 1.378(12) . ?
C7 C12 1.387(12) . ?
C8 C9 1.379(13) . ?
C9 C10 1.350(13) . ?
C10 C11 1.375(13) . ?
C11 C12 1.364(12) . ?
N1 C20 1.403(15) . ?
N1 C13 1.460(17) . ?
N2 C15 1.446(18) . ?
N2 C14 1.449(14) . ?
N3 C17 1.444(15) . ?
N3 C16 1.600(15) . ?
N4 C19 1.466(15) . ?
N4 C18 1.522(15) . ?
C13 C14 1.558(18) . ?
C15 C16 1.492(18) . ?
C17 C18 1.432(16) . ?
C19 C20 1.513(18) . ?
N1' C14 1.492(7) . ?
N1' C13' 1.496(7) . ?
N2' C15' 1.501(7) . ?
N2' C16 1.503(7) . ?
N3' C17' 1.501(7) . ?
N3' C18 1.509(7) . ?
N4' C19' 1.495(7) . ?
N4' C20 1.502(7) . ?
C13' C20 1.499(7) . ?
C15' C14 1.504(7) . ?
C17' C16 1.494(7) . ?
C19' C18 1.493(7) . ?
O C21 1.206(15) . ?
C21 C23 1.498(16) . ?
C21 C22 1.52(2) . ?
